data_7214924
loop_
_publ_author_name
'Tzeng, Biing-Chiau'
'Ding, Chau-Shiung'
'Chang, Tsung-Yi'
'Hu, Cho-Chun'
'Lee, Gene-Hsiang'

_publ_section_title
;
 Toward heteronuclear supramolecular architectures of pyridine-4-thiolate
;
_journal_issue 23
_journal_name_full CrystEngComm
_journal_page_first 8228
_journal_paper_doi 10.1039/c2ce26367j
_journal_volume 14
_journal_year 2012
_chemical_formula_sum 'C64 H83.5 Br4 Cl N10.5 O3 Pt2 S4 Zn2'
_chemical_formula_weight 2052.16
_chemical_name_systematic
;
?
;
_space_group_IT_number 122
_symmetry_cell_setting tetragonal
_symmetry_space_group_name_Hall 'I -4 2bw'
_symmetry_space_group_name_H-M 'I -4 2 d'
_atom_sites_solution_hydrogens geom
_atom_sites_solution_primary direct
_atom_sites_solution_secondary difmap
_audit_creation_method SHELXL-97
_cell_angle_alpha 90.00
_cell_angle_beta 90.00
_cell_angle_gamma 90.00
_cell_formula_units_Z 16
_cell_length_a 25.6733(10)
_cell_length_b 25.6733(10)
_cell_length_c 47.043(4)
_cell_measurement_reflns_used 95741
_cell_measurement_temperature 150(2)
_cell_measurement_theta_max 27.50
_cell_measurement_theta_min 1.42
_cell_volume 31007(3)
_computing_cell_refinement 'Bruker SAINT'
_computing_data_collection 'Bruker SMART'
_computing_data_reduction 'Bruker SAINT'
_computing_molecular_graphics 'Bruker SHELXTL'
_computing_publication_material 'Bruker SHELXTL'
_computing_structure_refinement 'SHELXL-97 (Sheldrick, 1997)'
_computing_structure_solution 'SHELXS-97 (Sheldrick, 1990)'
_diffrn_ambient_temperature 150(2)
_diffrn_measured_fraction_theta_full 0.999
_diffrn_measured_fraction_theta_max 0.999
_diffrn_measurement_device_type 'Bruker SMART ApexCCD'
_diffrn_measurement_method '\w scans'
_diffrn_radiation_monochromator graphite
_diffrn_radiation_source 'fine-focus sealed tube'
_diffrn_radiation_type MoK\a
_diffrn_radiation_wavelength 0.71073
_diffrn_reflns_av_R_equivalents 0.0893
_diffrn_reflns_av_sigmaI/netI 0.0618
_diffrn_reflns_limit_h_max 30
_diffrn_reflns_limit_h_min -33
_diffrn_reflns_limit_k_max 33
_diffrn_reflns_limit_k_min -32
_diffrn_reflns_limit_l_max 60
_diffrn_reflns_limit_l_min -35
_diffrn_reflns_number 95741
_diffrn_reflns_theta_full 27.50
_diffrn_reflns_theta_max 27.50
_diffrn_reflns_theta_min 1.42
_exptl_absorpt_coefficient_mu 6.461
_exptl_absorpt_correction_T_max 0.4649
_exptl_absorpt_correction_T_min 0.3306
_exptl_absorpt_correction_type multi-scan
_exptl_crystal_colour yellow
_exptl_crystal_density_diffrn 1.758
_exptl_crystal_density_method 'not measured'
_exptl_crystal_description octahedron
_exptl_crystal_F_000 16032
_exptl_crystal_size_max 0.22
_exptl_crystal_size_mid 0.14
_exptl_crystal_size_min 0.14
_refine_diff_density_max 1.385
_refine_diff_density_min -1.257
_refine_diff_density_rms 0.187
_refine_ls_abs_structure_details 'Flack H D (1983), Acta Cryst. A39, 876-881'
_refine_ls_abs_structure_Flack 0.467(7)
_refine_ls_extinction_method none
_refine_ls_goodness_of_fit_ref 1.052
_refine_ls_hydrogen_treatment constr
_refine_ls_matrix_type full
_refine_ls_number_parameters 828
_refine_ls_number_reflns 17751
_refine_ls_number_restraints 4
_refine_ls_restrained_S_all 1.052
_refine_ls_R_factor_all 0.0639
_refine_ls_R_factor_gt 0.0452
_refine_ls_shift/su_max 0.012
_refine_ls_shift/su_mean 0.001
_refine_ls_structure_factor_coef Fsqd
_refine_ls_weighting_details 'calc w=1/[\s^2^(Fo^2^)+(0.0690P)^2^+135.0941P] where P=(Fo^2^+2Fc^2^)/3'
_refine_ls_weighting_scheme calc
_refine_ls_wR_factor_gt 0.1117
_refine_ls_wR_factor_ref 0.1267
_reflns_number_gt 14658
_reflns_number_total 17751
_reflns_threshold_expression >2sigma(I)
_cod_data_source_file c2ce26367j.txt
_cod_data_source_block bct-3
_cod_depositor_comments
;
The following automatic conversions were performed:

'_symmetry_cell_setting' value 'Tetragonal' changed to 'tetragonal'
according to
/usr/data/users/saulius/automatic-downloads/retrospective/RSC/lib/dictionaries/cif_core.dic
dictionary named 'cif_core.dic' version 2.4.2 from 2011-04-26.

Automatic conversion script
Id: cif_fix_values 2281 2013-09-26 08:29:07Z andrius 
;
_cod_original_sg_symbol_H-M I-42d
_cod_original_formula_sum 'C64 H83.50 Br4 Cl N10.50 O3 Pt2 S4 Zn2'
_cod_database_code 7214924

loop_
_symmetry_equiv_pos_as_xyz
'x, y, z'
'-x, -y, z'
'y, -x, -z'
'-y, x, -z'
'-x+1/2, y, -z+3/4'
'x+1/2, -y, -z+3/4'
'-y+1/2, -x, z+3/4'
'y+1/2, x, z+3/4'
'x+1/2, y+1/2, z+1/2'
'-x+1/2, -y+1/2, z+1/2'
'y+1/2, -x+1/2, -z+1/2'
'-y+1/2, x+1/2, -z+1/2'
'-x+1, y+1/2, -z+5/4'
'x+1, -y+1/2, -z+5/4'
'-y+1, -x+1/2, z+5/4'
'y+1, x+1/2, z+5/4'

loop_
_atom_site_label
_atom_site_type_symbol
_atom_site_fract_x
_atom_site_fract_y
_atom_site_fract_z
_atom_site_U_iso_or_equiv
_atom_site_adp_type
_atom_site_occupancy
_atom_site_symmetry_multiplicity
_atom_site_calc_flag
_atom_site_refinement_flags
_atom_site_disorder_assembly
_atom_site_disorder_group
Pt1 Pt 0.000536(14) 0.286930(13) 1.094351(8) 0.02781(9) Uani 1 1 d . . .
Pt2 Pt 0.209481(13) 0.472628(13) 0.903097(7) 0.02015(8) Uani 1 1 d . . .
Zn1 Zn -0.04658(4) 0.33477(5) 0.93607(2) 0.0288(2) Uani 1 1 d . . .
Zn2 Zn 0.16367(4) 0.52965(4) 1.06054(2) 0.0252(2) Uani 1 1 d . . .
Br1 Br 0.23843(4) 0.56177(4) 1.08411(2) 0.0348(2) Uani 1 1 d . . .
Br2 Br 0.09309(5) 0.58605(4) 1.05243(2) 0.0410(3) Uani 1 1 d . . .
Br3 Br -0.09231(4) 0.41317(5) 0.94479(2) 0.0390(3) Uani 1 1 d . . .
Br4 Br -0.08631(4) 0.26730(4) 0.90905(2) 0.0357(2) Uani 1 1 d . . .
S1 S 0.24991(10) 0.42976(10) 0.93960(5) 0.0290(5) Uani 1 1 d . . .
S2 S 0.08404(10) 0.30505(10) 1.10879(7) 0.0389(6) Uani 1 1 d . . .
S3 S 0.18472(9) 0.39306(9) 0.88561(5) 0.0253(5) Uani 1 1 d . . .
S4 S 0.03447(11) 0.23766(11) 1.05824(6) 0.0397(6) Uani 1 1 d . . .
N1 N -0.0241(3) 0.3044(3) 0.97448(18) 0.0335(19) Uani 1 1 d . . .
N2 N 0.0217(3) 0.3552(3) 0.91745(18) 0.0336(19) Uani 1 1 d . . .
N3 N 0.1362(3) 0.4662(3) 1.08111(16) 0.0297(18) Uani 1 1 d . . .
N4 N 0.1888(3) 0.4972(3) 1.02292(16) 0.0242(16) Uani 1 1 d . . .
N5 N -0.0356(3) 0.3343(3) 1.12321(17) 0.0310(19) Uani 1 1 d . . .
N6 N -0.0760(3) 0.2717(3) 1.08524(17) 0.0271(17) Uani 1 1 d . . .
N7 N 0.2306(3) 0.5473(3) 0.91509(16) 0.0224(16) Uani 1 1 d . . .
N8 N 0.1677(3) 0.5162(3) 0.87466(16) 0.0250(17) Uani 1 1 d . . .
C1 C -0.0344(4) 0.3284(4) 0.9990(2) 0.035(2) Uani 1 1 d . . .
H1 H -0.0543 0.3596 0.9986 0.042 Uiso 1 1 calc R . .
C2 C -0.0173(4) 0.3100(4) 1.0250(2) 0.034(2) Uani 1 1 d . . .
H2 H -0.0250 0.3288 1.0419 0.041 Uiso 1 1 calc R . .
C3 C 0.0108(3) 0.2642(4) 1.0265(2) 0.028(2) Uani 1 1 d . . .
C4 C 0.0220(4) 0.2386(4) 1.0012(3) 0.041(3) Uani 1 1 d . . .
H4 H 0.0410 0.2068 1.0012 0.049 Uiso 1 1 calc R . .
C5 C 0.0048(4) 0.2603(4) 0.9759(2) 0.040(3) Uani 1 1 d . . .
H5 H 0.0137 0.2434 0.9586 0.048 Uiso 1 1 calc R . .
C6 C 0.0486(4) 0.3232(4) 0.89998(19) 0.027(2) Uani 1 1 d . . .
H6 H 0.0328 0.2913 0.8944 0.032 Uiso 1 1 calc R . .
C7 C 0.0979(4) 0.3343(3) 0.88977(19) 0.026(2) Uani 1 1 d . . .
H7 H 0.1151 0.3104 0.8775 0.031 Uiso 1 1 calc R . .
C8 C 0.1225(3) 0.3815(3) 0.89764(19) 0.0232(19) Uani 1 1 d . . .
C9 C 0.0929(4) 0.4154(4) 0.9145(2) 0.039(3) Uani 1 1 d . . .
H9 H 0.1073 0.4479 0.9202 0.047 Uiso 1 1 calc R . .
C10 C 0.0431(4) 0.4023(4) 0.9231(2) 0.037(3) Uani 1 1 d . . .
H10 H 0.0231 0.4272 0.9333 0.045 Uiso 1 1 calc R . .
C11 C 0.1666(4) 0.4337(4) 1.0960(2) 0.032(2) Uani 1 1 d . . .
H11 H 0.2009 0.4447 1.1005 0.038 Uiso 1 1 calc R . .
C12 C 0.1506(4) 0.3854(4) 1.1049(2) 0.033(2) Uani 1 1 d . . .
H12 H 0.1739 0.3638 1.1153 0.040 Uiso 1 1 calc R . .
C13 C 0.1007(4) 0.3682(4) 1.0989(2) 0.034(2) Uani 1 1 d . . .
C14 C 0.0674(4) 0.4032(4) 1.0851(2) 0.034(2) Uani 1 1 d . . .
H14 H 0.0320 0.3944 1.0817 0.041 Uiso 1 1 calc R . .
C15 C 0.0869(4) 0.4507(4) 1.0764(2) 0.032(2) Uani 1 1 d . . .
H15 H 0.0643 0.4737 1.0666 0.038 Uiso 1 1 calc R . .
C16 C 0.2279(4) 0.4624(4) 1.0219(2) 0.032(2) Uani 1 1 d . . .
H16 H 0.2434 0.4518 1.0393 0.039 Uiso 1 1 calc R . .
C17 C 0.2465(4) 0.4414(4) 0.9971(2) 0.033(2) Uani 1 1 d . . .
H17 H 0.2743 0.4171 0.9977 0.040 Uiso 1 1 calc R . .
C18 C 0.2249(4) 0.4555(3) 0.9708(2) 0.026(2) Uani 1 1 d . . .
C19 C 0.1835(3) 0.4913(4) 0.97195(19) 0.0257(19) Uani 1 1 d . . .
H19 H 0.1666 0.5020 0.9550 0.031 Uiso 1 1 calc R . .
C20 C 0.1675(3) 0.5109(3) 0.9982(2) 0.0251(19) Uani 1 1 d . . .
H20 H 0.1398 0.5354 0.9984 0.030 Uiso 1 1 calc R . .
C21 C -0.0130(4) 0.3631(4) 1.1437(2) 0.036(2) Uani 1 1 d . . .
H21 H 0.0228 0.3573 1.1478 0.044 Uiso 1 1 calc R . .
C22 C -0.0394(4) 0.4006(4) 1.1589(2) 0.037(2) Uani 1 1 d . . .
H22 H -0.0219 0.4199 1.1733 0.045 Uiso 1 1 calc R . .
C23 C -0.0925(4) 0.4103(4) 1.1531(2) 0.031(2) Uani 1 1 d . . .
C24 C -0.1169(4) 0.3777(4) 1.1332(2) 0.029(2) Uani 1 1 d . . .
H24 H -0.1531 0.3814 1.1296 0.035 Uiso 1 1 calc R . .
C25 C -0.0883(4) 0.3402(4) 1.1188(2) 0.027(2) Uani 1 1 d . . .
C26 C -0.1112(4) 0.3028(3) 1.0983(2) 0.0255(19) Uani 1 1 d . . .
C27 C -0.1643(3) 0.2988(4) 1.0938(2) 0.0271(19) Uani 1 1 d . . .
H27 H -0.1875 0.3219 1.1032 0.033 Uiso 1 1 calc R . .
C28 C -0.1837(4) 0.2606(4) 1.07521(19) 0.028(2) Uani 1 1 d . . .
C29 C -0.1474(4) 0.2290(4) 1.0619(2) 0.031(2) Uani 1 1 d . . .
H29 H -0.1587 0.2028 1.0491 0.037 Uiso 1 1 calc R . .
C30 C -0.0951(4) 0.2353(4) 1.0672(2) 0.030(2) Uani 1 1 d . . .
H30 H -0.0712 0.2130 1.0577 0.035 Uiso 1 1 calc R . .
C31 C -0.1201(4) 0.4550(4) 1.1681(2) 0.040(3) Uani 1 1 d . . .
C32 C -0.0924(6) 0.5064(5) 1.1599(3) 0.056(3) Uani 1 1 d . . .
H32A H -0.0582 0.5078 1.1691 0.084 Uiso 1 1 calc R . .
H32B H -0.1135 0.5361 1.1662 0.084 Uiso 1 1 calc R . .
H32C H -0.0880 0.5079 1.1393 0.084 Uiso 1 1 calc R . .
C33 C -0.1190(5) 0.4455(6) 1.2005(2) 0.059(4) Uani 1 1 d . . .
H33A H -0.1393 0.4142 1.2050 0.088 Uiso 1 1 calc R . .
H33B H -0.1342 0.4755 1.2103 0.088 Uiso 1 1 calc R . .
H33C H -0.0830 0.4406 1.2068 0.088 Uiso 1 1 calc R . .
C34 C -0.1783(5) 0.4584(5) 1.1587(3) 0.055(3) Uani 1 1 d . . .
H34A H -0.1802 0.4695 1.1388 0.083 Uiso 1 1 calc R . .
H34B H -0.1966 0.4837 1.1707 0.083 Uiso 1 1 calc R . .
H34C H -0.1947 0.4241 1.1608 0.083 Uiso 1 1 calc R . .
C35 C -0.2423(4) 0.2545(4) 1.0693(2) 0.028(2) Uani 1 1 d . . .
C36 C -0.2762(4) 0.2898(4) 1.0875(2) 0.037(2) Uani 1 1 d . . .
H36A H -0.2675 0.3263 1.0835 0.056 Uiso 1 1 calc R . .
H36B H -0.2700 0.2823 1.1076 0.056 Uiso 1 1 calc R . .
H36C H -0.3130 0.2836 1.0830 0.056 Uiso 1 1 calc R . .
C37 C -0.2571(4) 0.1969(4) 1.0752(3) 0.045(3) Uani 1 1 d . . .
H37A H -0.2936 0.1912 1.0701 0.067 Uiso 1 1 calc R . .
H37B H -0.2522 0.1893 1.0955 0.067 Uiso 1 1 calc R . .
H37C H -0.2348 0.1739 1.0639 0.067 Uiso 1 1 calc R . .
C38 C -0.2523(4) 0.2666(5) 1.0382(2) 0.041(3) Uani 1 1 d . . .
H38A H -0.2886 0.2585 1.0336 0.062 Uiso 1 1 calc R . .
H38B H -0.2291 0.2454 1.0264 0.062 Uiso 1 1 calc R . .
H38C H -0.2457 0.3036 1.0347 0.062 Uiso 1 1 calc R . .
C39 C 0.2666(4) 0.5592(4) 0.9336(2) 0.029(2) Uani 1 1 d . . .
H39 H 0.2867 0.5320 0.9418 0.035 Uiso 1 1 calc R . .
C40 C 0.2764(3) 0.6100(4) 0.9417(2) 0.029(2) Uani 1 1 d . . .
H40 H 0.3033 0.6171 0.9550 0.034 Uiso 1 1 calc R . .
C41 C 0.2474(4) 0.6505(4) 0.9306(2) 0.030(2) Uani 1 1 d . . .
C42 C 0.2106(4) 0.6369(4) 0.91024(19) 0.0269(19) Uani 1 1 d . . .
H42 H 0.1902 0.6633 0.9015 0.032 Uiso 1 1 calc R . .
C43 C 0.2034(3) 0.5860(4) 0.90267(18) 0.0227(18) Uani 1 1 d . . .
C44 C 0.1658(3) 0.5681(4) 0.88055(19) 0.0237(19) Uani 1 1 d . . .
C45 C 0.1301(3) 0.6008(4) 0.86670(19) 0.026(2) Uani 1 1 d . . .
H45 H 0.1277 0.6365 0.8719 0.031 Uiso 1 1 calc R . .
C46 C 0.0983(4) 0.5812(4) 0.8453(2) 0.028(2) Uani 1 1 d . . .
C47 C 0.1029(4) 0.5283(4) 0.83888(19) 0.029(2) Uani 1 1 d . . .
H47 H 0.0823 0.5132 0.8243 0.035 Uiso 1 1 calc R . .
C48 C 0.1379(4) 0.4984(4) 0.85393(18) 0.0277(19) Uani 1 1 d . . .
H48 H 0.1408 0.4626 0.8491 0.033 Uiso 1 1 calc R . .
C49 C 0.2529(4) 0.7072(4) 0.9408(2) 0.039(3) Uani 1 1 d . . .
C50 C 0.2063(5) 0.7190(5) 0.9601(3) 0.053(3) Uani 1 1 d . . .
H50A H 0.2057 0.7562 0.9645 0.079 Uiso 1 1 calc R . .
H50B H 0.2095 0.6989 0.9777 0.079 Uiso 1 1 calc R . .
H50C H 0.1741 0.7093 0.9503 0.079 Uiso 1 1 calc R . .
C51 C 0.3022(5) 0.7152(5) 0.9587(3) 0.055(3) Uani 1 1 d . . .
H51A H 0.3036 0.7512 0.9655 0.083 Uiso 1 1 calc R . .
H51B H 0.3330 0.7079 0.9470 0.083 Uiso 1 1 calc R . .
H51C H 0.3017 0.6914 0.9750 0.083 Uiso 1 1 calc R . .
C52 C 0.2533(6) 0.7449(4) 0.9162(3) 0.068(4) Uani 1 1 d . . .
H52A H 0.2200 0.7428 0.9061 0.102 Uiso 1 1 calc R . .
H52B H 0.2818 0.7359 0.9032 0.102 Uiso 1 1 calc R . .
H52C H 0.2584 0.7803 0.9234 0.102 Uiso 1 1 calc R . .
C53 C 0.0568(4) 0.6134(5) 0.8302(2) 0.036(2) Uani 1 1 d . . .
C54 C 0.0591(4) 0.6717(4) 0.8389(2) 0.042(3) Uani 1 1 d . . .
H54A H 0.0939 0.6855 0.8350 0.063 Uiso 1 1 calc R . .
H54B H 0.0515 0.6750 0.8592 0.063 Uiso 1 1 calc R . .
H54C H 0.0332 0.6914 0.8279 0.063 Uiso 1 1 calc R . .
C55 C 0.0649(4) 0.6090(5) 0.7986(2) 0.047(3) Uani 1 1 d . . .
H55A H 0.0998 0.6214 0.7937 0.070 Uiso 1 1 calc R . .
H55B H 0.0388 0.6301 0.7887 0.070 Uiso 1 1 calc R . .
H55C H 0.0613 0.5725 0.7928 0.070 Uiso 1 1 calc R . .
C56 C 0.0019(4) 0.5920(5) 0.8385(3) 0.050(3) Uani 1 1 d . . .
H56A H -0.0251 0.6132 0.8294 0.075 Uiso 1 1 calc R . .
H56B H -0.0022 0.5935 0.8592 0.075 Uiso 1 1 calc R . .
H56C H -0.0013 0.5558 0.8321 0.075 Uiso 1 1 calc R . .
O1 O 0.0851(5) 0.4664(4) 0.77969(19) 0.071(3) Uani 1 1 d . . .
N9 N 0.0822(4) 0.3782(4) 0.7750(2) 0.040(2) Uani 1 1 d . . .
C57 C 0.0661(5) 0.4259(5) 0.7700(2) 0.049(3) Uani 1 1 d . . .
H57 H 0.0370 0.4297 0.7578 0.059 Uiso 1 1 calc R . .
C58 C 0.0562(5) 0.3343(5) 0.7632(3) 0.060(4) Uani 1 1 d . . .
H58A H 0.0306 0.3210 0.7768 0.090 Uiso 1 1 calc R . .
H58B H 0.0817 0.3069 0.7589 0.090 Uiso 1 1 calc R . .
H58C H 0.0384 0.3446 0.7456 0.090 Uiso 1 1 calc R . .
C59 C 0.1244(5) 0.3693(6) 0.7951(3) 0.060(4) Uani 1 1 d . . .
H59A H 0.1417 0.4024 0.7993 0.089 Uiso 1 1 calc R . .
H59B H 0.1497 0.3450 0.7868 0.089 Uiso 1 1 calc R . .
H59C H 0.1103 0.3544 0.8126 0.089 Uiso 1 1 calc R . .
O2 O 0.1479(5) 0.2172(8) 0.9905(3) 0.129(7) Uani 1 1 d . . .
N10 N 0.1346(5) 0.3118(6) 1.0052(3) 0.076(4) Uani 1 1 d . . .
C60 C 0.1447(6) 0.2525(10) 1.0085(6) 0.118(9) Uani 1 1 d . . .
H60 H 0.1493 0.2412 1.0276 0.142 Uiso 1 1 calc R . .
C61 C 0.1330(6) 0.3435(6) 1.0288(3) 0.075(5) Uani 1 1 d . . .
H61A H 0.1360 0.3221 1.0460 0.113 Uiso 1 1 calc R . .
H61B H 0.0999 0.3624 1.0292 0.113 Uiso 1 1 calc R . .
H61C H 0.1619 0.3683 1.0281 0.113 Uiso 1 1 calc R . .
C62 C 0.1255(7) 0.3341(7) 0.9772(3) 0.081(5) Uani 1 1 d . . .
H62A H 0.0998 0.3622 0.9787 0.122 Uiso 1 1 calc R . .
H62B H 0.1123 0.3070 0.9644 0.122 Uiso 1 1 calc R . .
H62C H 0.1582 0.3481 0.9697 0.122 Uiso 1 1 calc R . .
O3 O 0.0320(9) 0.0778(9) 1.0276(5) 0.088(7) Uiso 0.50 1 d PD A 1
N11 N 0.1243(9) 0.1041(10) 1.0313(5) 0.080(8) Uiso 0.50 1 d PD A 1
C64 C 0.1351(11) 0.1360(10) 1.0566(5) 0.061(7) Uiso 0.50 1 d PD A 1
H64A H 0.1594 0.1175 1.0691 0.091 Uiso 0.50 1 calc PR A 1
H64B H 0.1025 0.1427 1.0669 0.091 Uiso 0.50 1 calc PR A 1
H64C H 0.1506 0.1692 1.0508 0.091 Uiso 0.50 1 calc PR A 1
C65 C 0.1723(9) 0.1040(11) 1.0165(5) 0.054(6) Uiso 0.50 1 d PD A 1
H65A H 0.1678 0.0863 0.9982 0.081 Uiso 0.50 1 calc PR A 1
H65B H 0.1986 0.0857 1.0278 0.081 Uiso 0.50 1 calc PR A 1
H65C H 0.1836 0.1400 1.0132 0.081 Uiso 0.50 1 calc PR A 1
C63 C 0.0780(10) 0.0822(16) 1.0216(8) 0.107(13) Uiso 0.50 1 d PD A 1
H63 H 0.0845 0.0645 1.0043 0.128 Uiso 0.50 1 calc PR A 1
O4 O 0.1528(14) 0.1488(14) 1.0319(7) 0.144(12) Uiso 0.50 1 d P B 2
C66 C 0.0000 0.5000 0.9931(9) 0.171(16) Uiso 1 2 d S . .
H66A H -0.0236 0.4808 0.9802 0.205 Uiso 0.50 1 calc PR . .
H66B H 0.0236 0.5192 0.9802 0.205 Uiso 0.50 1 calc PR . .
Cl1 Cl 0.0367(3) 0.4550(3) 1.0022(2) 0.188(4) Uani 1 1 d . . .

loop_
_atom_site_aniso_label
_atom_site_aniso_U_11
_atom_site_aniso_U_22
_atom_site_aniso_U_33
_atom_site_aniso_U_23
_atom_site_aniso_U_13
_atom_site_aniso_U_12
Pt1 0.02419(17) 0.02375(17) 0.03550(19) 0.00984(15) 0.00583(17) 0.00567(15)
Pt2 0.01644(15) 0.02208(16) 0.02194(15) -0.00245(14) 0.00020(13) 0.00143(14)
Zn1 0.0198(5) 0.0357(6) 0.0307(6) -0.0077(5) 0.0046(4) -0.0011(5)
Zn2 0.0324(6) 0.0208(5) 0.0225(5) 0.0013(4) -0.0042(4) 0.0015(5)
Br1 0.0372(5) 0.0329(5) 0.0341(5) -0.0020(4) -0.0085(4) -0.0053(4)
Br2 0.0545(7) 0.0304(5) 0.0381(6) -0.0026(4) -0.0109(5) 0.0185(5)
Br3 0.0300(5) 0.0493(6) 0.0376(6) -0.0133(5) -0.0033(4) 0.0144(5)
Br4 0.0310(5) 0.0368(5) 0.0392(6) -0.0101(5) 0.0048(4) -0.0062(4)
S1 0.0298(12) 0.0296(12) 0.0275(12) -0.0020(10) -0.0018(10) 0.0120(10)
S2 0.0262(12) 0.0311(13) 0.0594(18) 0.0229(12) 0.0004(12) 0.0039(10)
S3 0.0196(10) 0.0240(11) 0.0324(13) -0.0062(10) 0.0065(9) 0.0019(9)
S4 0.0367(14) 0.0345(14) 0.0478(16) 0.0103(12) 0.0138(13) 0.0166(12)
N1 0.037(5) 0.030(4) 0.034(5) -0.002(3) 0.001(4) 0.001(4)
N2 0.018(4) 0.045(5) 0.038(5) -0.013(4) 0.002(3) 0.004(4)
N3 0.032(4) 0.032(4) 0.025(4) 0.003(3) -0.001(3) 0.006(4)
N4 0.025(4) 0.021(3) 0.027(4) -0.002(3) -0.004(3) 0.001(3)
N5 0.037(5) 0.023(4) 0.033(4) 0.009(3) 0.010(4) 0.002(4)
N6 0.030(4) 0.023(4) 0.028(4) 0.005(3) 0.006(3) 0.001(3)
N7 0.013(3) 0.026(4) 0.028(4) -0.006(3) 0.000(3) 0.000(3)
N8 0.025(4) 0.027(4) 0.023(4) 0.002(3) 0.004(3) -0.007(3)
C1 0.037(6) 0.034(5) 0.033(5) 0.003(4) 0.012(5) 0.014(5)
C2 0.038(6) 0.029(5) 0.036(6) 0.002(4) 0.012(4) 0.009(4)
C3 0.022(5) 0.023(4) 0.040(6) 0.002(4) 0.008(4) 0.002(4)
C4 0.030(5) 0.033(5) 0.059(7) -0.008(5) 0.006(5) 0.009(5)
C5 0.036(6) 0.043(6) 0.040(6) -0.015(5) 0.007(5) 0.010(5)
C6 0.031(5) 0.031(5) 0.018(5) -0.006(4) -0.001(4) -0.001(4)
C7 0.032(5) 0.019(4) 0.026(5) -0.004(4) 0.004(4) -0.001(4)
C8 0.022(4) 0.021(4) 0.027(5) 0.004(4) -0.002(4) 0.003(4)
C9 0.043(6) 0.025(5) 0.049(6) -0.016(5) 0.011(5) -0.007(5)
C10 0.025(5) 0.038(6) 0.049(6) -0.017(5) 0.017(5) -0.004(4)
C11 0.028(5) 0.039(5) 0.029(5) 0.003(5) -0.003(4) 0.003(4)
C12 0.029(5) 0.036(5) 0.034(6) 0.015(4) 0.002(4) -0.003(4)
C13 0.037(5) 0.034(5) 0.032(5) 0.012(4) 0.010(5) 0.005(4)
C14 0.025(5) 0.037(6) 0.041(6) 0.015(5) -0.001(4) 0.000(4)
C15 0.030(5) 0.029(5) 0.036(6) 0.010(4) -0.011(4) 0.007(4)
C16 0.032(5) 0.030(5) 0.036(6) 0.002(4) -0.010(4) 0.006(4)
C17 0.035(5) 0.031(5) 0.033(5) 0.009(4) -0.003(4) 0.009(4)
C18 0.026(5) 0.018(4) 0.033(5) 0.003(4) -0.003(4) 0.003(3)
C19 0.024(4) 0.032(5) 0.021(4) 0.004(4) -0.003(4) 0.002(4)
C20 0.020(4) 0.024(5) 0.031(5) 0.003(4) 0.001(4) 0.002(4)
C21 0.033(6) 0.041(6) 0.036(6) 0.008(5) -0.010(4) -0.005(4)
C22 0.039(6) 0.042(6) 0.031(6) -0.001(5) -0.002(5) 0.006(5)
C23 0.034(5) 0.032(5) 0.028(5) -0.005(4) -0.001(4) 0.000(4)
C24 0.025(5) 0.032(5) 0.031(5) 0.004(4) -0.001(4) 0.007(4)
C25 0.027(5) 0.022(5) 0.033(5) 0.004(4) 0.000(4) 0.004(4)
C26 0.034(5) 0.015(4) 0.028(5) 0.008(4) 0.012(4) 0.003(4)
C27 0.026(4) 0.031(5) 0.025(5) 0.005(4) 0.002(4) 0.000(4)
C28 0.038(5) 0.027(5) 0.019(4) 0.002(4) 0.008(4) -0.004(4)
C29 0.038(5) 0.025(5) 0.029(5) -0.002(4) 0.008(4) 0.000(4)
C30 0.039(5) 0.024(5) 0.026(5) 0.000(4) 0.006(4) 0.003(4)
C31 0.040(6) 0.045(6) 0.034(6) -0.015(5) 0.001(5) 0.003(5)
C32 0.081(9) 0.038(6) 0.050(7) -0.012(6) 0.003(7) 0.007(7)
C33 0.061(8) 0.082(10) 0.034(7) -0.007(7) 0.003(6) 0.015(7)
C34 0.061(8) 0.064(8) 0.041(7) -0.021(6) -0.005(6) 0.031(7)
C35 0.030(5) 0.023(5) 0.029(5) -0.002(4) 0.007(4) -0.005(4)
C36 0.035(5) 0.042(6) 0.035(6) 0.002(5) 0.011(4) 0.003(5)
C37 0.038(6) 0.041(6) 0.056(7) 0.000(5) 0.015(5) -0.003(5)
C38 0.040(6) 0.049(7) 0.034(6) 0.003(5) 0.001(5) 0.004(5)
C39 0.023(5) 0.040(5) 0.023(5) 0.005(4) -0.006(4) 0.001(4)
C40 0.022(5) 0.040(5) 0.023(5) -0.007(4) -0.005(4) -0.003(4)
C41 0.031(5) 0.029(5) 0.031(5) -0.005(4) -0.001(4) -0.007(4)
C42 0.023(4) 0.028(5) 0.029(5) -0.006(4) 0.003(4) -0.008(4)
C43 0.017(4) 0.035(5) 0.016(4) -0.005(4) 0.002(3) 0.003(4)
C44 0.023(4) 0.029(5) 0.019(4) -0.003(4) -0.001(4) -0.007(4)
C45 0.022(4) 0.028(5) 0.027(5) -0.003(4) -0.001(4) 0.001(4)
C46 0.023(4) 0.037(5) 0.024(5) 0.000(4) 0.000(4) 0.003(4)
C47 0.029(5) 0.034(5) 0.024(5) -0.003(4) -0.002(4) -0.002(4)
C48 0.036(5) 0.023(4) 0.023(5) -0.002(4) 0.002(4) -0.009(4)
C49 0.050(6) 0.024(5) 0.042(6) -0.008(5) -0.021(5) 0.001(5)
C50 0.061(8) 0.046(7) 0.052(7) -0.017(6) -0.009(6) 0.008(6)
C51 0.050(7) 0.045(7) 0.071(8) -0.024(6) -0.016(6) -0.012(6)
C52 0.117(13) 0.032(6) 0.055(8) 0.012(6) -0.016(8) -0.041(8)
C53 0.028(5) 0.050(6) 0.030(5) -0.003(5) -0.003(4) 0.004(5)
C54 0.041(6) 0.043(6) 0.042(7) 0.004(5) -0.017(5) 0.009(5)
C55 0.034(6) 0.071(8) 0.036(6) -0.003(6) -0.001(5) 0.002(6)
C56 0.025(5) 0.069(8) 0.056(7) 0.007(6) -0.008(5) 0.003(6)
O1 0.117(9) 0.046(5) 0.050(5) -0.002(4) -0.011(6) -0.019(6)
N9 0.040(5) 0.039(5) 0.041(5) -0.006(4) 0.005(4) -0.007(4)
C57 0.052(7) 0.059(8) 0.036(6) 0.006(6) -0.001(5) -0.014(6)
C58 0.054(8) 0.063(9) 0.062(9) -0.036(7) 0.012(7) -0.003(7)
C59 0.029(6) 0.085(10) 0.065(9) 0.010(8) -0.008(6) -0.002(6)
O2 0.066(8) 0.25(2) 0.069(8) -0.034(11) 0.040(7) -0.014(11)
N10 0.068(8) 0.092(10) 0.068(8) -0.001(8) 0.004(7) 0.017(7)
C60 0.034(8) 0.18(3) 0.14(2) 0.088(19) -0.013(11) -0.014(12)
C61 0.078(11) 0.075(10) 0.072(10) -0.027(9) 0.014(9) -0.018(9)
C62 0.096(13) 0.081(11) 0.066(10) 0.006(9) 0.017(9) 0.010(10)
Cl1 0.157(7) 0.155(7) 0.253(10) 0.012(7) -0.069(7) -0.007(6)

loop_
_atom_type_symbol
_atom_type_description
_atom_type_scat_dispersion_real
_atom_type_scat_dispersion_imag
_atom_type_scat_source
C C 0.0033 0.0016 'International Tables Vol C Tables 4.2.6.8 and 6.1.1.4'
H H 0.0000 0.0000 'International Tables Vol C Tables 4.2.6.8 and 6.1.1.4'
N N 0.0061 0.0033 'International Tables Vol C Tables 4.2.6.8 and 6.1.1.4'
O O 0.0106 0.0060 'International Tables Vol C Tables 4.2.6.8 and 6.1.1.4'
S S 0.1246 0.1234 'International Tables Vol C Tables 4.2.6.8 and 6.1.1.4'
Zn Zn 0.2839 1.4301 'International Tables Vol C Tables 4.2.6.8 and 6.1.1.4'
Br Br -0.2901 2.4595 'International Tables Vol C Tables 4.2.6.8 and 6.1.1.4'
Pt Pt -1.7033 8.3905 'International Tables Vol C Tables 4.2.6.8 and 6.1.1.4'
Cl Cl 0.1484 0.1585 'International Tables Vol C Tables 4.2.6.8 and 6.1.1.4'

loop_
_geom_angle_atom_site_label_1
_geom_angle_atom_site_label_2
_geom_angle_atom_site_label_3
_geom_angle
_geom_angle_site_symmetry_3
N5 Pt1 N6 79.4(3) .
N5 Pt1 S4 173.4(2) .
N6 Pt1 S4 96.0(2) .
N5 Pt1 S2 96.2(3) .
N6 Pt1 S2 174.8(2) .
S4 Pt1 S2 88.63(11) .
N8 Pt2 N7 79.0(3) .
N8 Pt2 S1 172.2(2) .
N7 Pt2 S1 97.0(2) .
N8 Pt2 S3 96.2(2) .
N7 Pt2 S3 174.6(2) .
S1 Pt2 S3 88.08(9) .
N2 Zn1 N1 103.6(4) .
N2 Zn1 Br3 106.5(3) .
N1 Zn1 Br3 108.1(2) .
N2 Zn1 Br4 109.2(2) .
N1 Zn1 Br4 108.3(2) .
Br3 Zn1 Br4 119.95(6) .
N3 Zn2 N4 101.3(3) .
N3 Zn2 Br2 107.7(2) .
N4 Zn2 Br2 110.6(2) .
N3 Zn2 Br1 109.9(2) .
N4 Zn2 Br1 106.8(2) .
Br2 Zn2 Br1 119.13(6) .
C18 S1 Pt2 106.5(3) .
C13 S2 Pt1 109.8(4) .
C8 S3 Pt2 107.0(3) .
C3 S4 Pt1 106.6(3) .
C1 N1 C5 116.8(9) .
C1 N1 Zn1 122.1(7) .
C5 N1 Zn1 121.0(7) .
C6 N2 C10 117.1(8) .
C6 N2 Zn1 123.1(7) .
C10 N2 Zn1 119.8(6) .
C11 N3 C15 116.7(9) .
C11 N3 Zn2 123.2(7) .
C15 N3 Zn2 119.3(6) .
C20 N4 C16 116.8(8) .
C20 N4 Zn2 121.0(6) .
C16 N4 Zn2 122.2(6) .
C21 N5 C25 118.2(9) .
C21 N5 Pt1 127.2(7) .
C25 N5 Pt1 114.3(7) .
C26 N6 C30 116.7(8) .
C26 N6 Pt1 115.7(6) .
C30 N6 Pt1 127.5(7) .
C39 N7 C43 118.9(8) .
C39 N7 Pt2 125.7(7) .
C43 N7 Pt2 115.4(6) .
C48 N8 C44 118.0(8) .
C48 N8 Pt2 126.6(7) .
C44 N8 Pt2 114.8(6) .
N1 C1 C2 123.0(9) .
C1 C2 C3 120.1(10) .
C2 C3 C4 118.0(10) .
C2 C3 S4 123.7(8) .
C4 C3 S4 118.3(8) .
C5 C4 C3 118.5(9) .
N1 C5 C4 123.6(10) .
N2 C6 C7 123.6(9) .
C6 C7 C8 119.6(8) .
C9 C8 C7 115.9(8) .
C9 C8 S3 125.7(7) .
C7 C8 S3 118.4(7) .
C10 C9 C8 121.1(9) .
N2 C10 C9 122.4(9) .
N3 C11 C12 123.3(9) .
C11 C12 C13 120.1(9) .
C12 C13 C14 117.1(9) .
C12 C13 S2 118.1(8) .
C14 C13 S2 124.8(8) .
C15 C14 C13 118.7(9) .
N3 C15 C14 123.8(9) .
N4 C16 C17 123.3(9) .
C16 C17 C18 120.8(9) .
C17 C18 C19 115.7(9) .
C17 C18 S1 120.1(7) .
C19 C18 S1 124.2(7) .
C20 C19 C18 119.6(9) .
N4 C20 C19 123.8(8) .
N5 C21 C22 122.9(10) .
C21 C22 C23 119.8(10) .
C24 C23 C22 117.1(9) .
C24 C23 C31 123.4(9) .
C22 C23 C31 119.5(9) .
C25 C24 C23 120.2(9) .
N5 C25 C24 121.5(9) .
N5 C25 C26 114.7(8) .
C24 C25 C26 123.9(9) .
N6 C26 C27 123.1(9) .
N6 C26 C25 114.3(8) .
C27 C26 C25 122.5(8) .
C26 C27 C28 119.8(9) .
C29 C28 C27 116.7(9) .
C29 C28 C35 121.2(9) .
C27 C28 C35 122.1(8) .
C30 C29 C28 120.6(9) .
N6 C30 C29 123.1(9) .
C23 C31 C33 109.2(10) .
C23 C31 C32 108.3(9) .
C33 C31 C32 111.9(10) .
C23 C31 C34 110.9(9) .
C33 C31 C34 107.7(10) .
C32 C31 C34 108.8(10) .
C38 C35 C36 108.9(8) .
C38 C35 C28 108.7(8) .
C36 C35 C28 113.4(8) .
C38 C35 C37 109.0(9) .
C36 C35 C37 109.1(8) .
C28 C35 C37 107.7(8) .
N7 C39 C40 122.2(9) .
C39 C40 C41 120.6(8) .
C40 C41 C42 116.0(9) .
C40 C41 C49 123.0(9) .
C42 C41 C49 121.0(9) .
C43 C42 C41 120.7(9) .
N7 C43 C42 121.5(8) .
N7 C43 C44 114.1(8) .
C42 C43 C44 124.4(8) .
N8 C44 C45 120.9(8) .
N8 C44 C43 115.0(8) .
C45 C44 C43 124.1(8) .
C46 C45 C44 120.1(9) .
C45 C46 C47 117.4(9) .
C45 C46 C53 123.4(9) .
C47 C46 C53 119.1(9) .
C48 C47 C46 119.1(9) .
N8 C48 C47 124.3(9) .
C52 C49 C50 109.4(10) .
C52 C49 C51 109.2(11) .
C50 C49 C51 107.2(9) .
C52 C49 C41 111.6(9) .
C50 C49 C41 107.4(9) .
C51 C49 C41 111.9(9) .
C55 C53 C46 108.9(9) .
C55 C53 C54 109.2(10) .
C46 C53 C54 112.0(8) .
C55 C53 C56 110.2(9) .
C46 C53 C56 108.7(9) .
C54 C53 C56 107.9(9) .
C57 N9 C58 121.5(11) .
C57 N9 C59 119.7(11) .
C58 N9 C59 118.6(11) .
O1 C57 N9 126.6(13) .
C61 N10 C62 119.6(14) .
C61 N10 C60 120.3(17) .
C62 N10 C60 120.1(15) .
O2 C60 N10 131(2) .
C63 N11 C65 126(2) .
C63 N11 C64 131(3) .
C65 N11 C64 104(2) .
O3 C63 N11 142(4) .
Cl1 C66 Cl1 148(3) 2_565

loop_
_geom_bond_atom_site_label_1
_geom_bond_atom_site_label_2
_geom_bond_distance
_geom_bond_site_symmetry_2
Pt1 N5 2.046(8) .
Pt1 N6 2.049(8) .
Pt1 S4 2.290(3) .
Pt1 S2 2.296(3) .
Pt2 N8 2.048(8) .
Pt2 N7 2.070(7) .
Pt2 S1 2.288(2) .
Pt2 S3 2.292(2) .
Zn1 N2 2.029(8) .
Zn1 N1 2.051(9) .
Zn1 Br3 2.3661(15) .
Zn1 Br4 2.3784(15) .
Zn2 N3 2.023(8) .
Zn2 N4 2.060(8) .
Zn2 Br2 2.3507(15) .
Zn2 Br1 2.3649(14) .
S1 C18 1.733(10) .
S2 C13 1.741(10) .
S3 C8 1.719(9) .
S4 C3 1.752(10) .
N1 C1 1.336(13) .
N1 C5 1.355(14) .
N2 C6 1.352(12) .
N2 C10 1.354(13) .
N3 C11 1.339(12) .
N3 C15 1.343(13) .
N4 C20 1.333(12) .
N4 C16 1.344(12) .
N5 C21 1.346(13) .
N5 C25 1.376(12) .
N6 C26 1.352(12) .
N6 C30 1.356(12) .
N7 C39 1.306(11) .
N7 C43 1.349(12) .
N8 C48 1.321(11) .
N8 C44 1.361(12) .
C1 C2 1.380(15) .
C2 C3 1.380(13) .
C3 C4 1.390(15) .
C4 C5 1.386(16) .
C6 C7 1.384(13) .
C7 C8 1.417(12) .
C8 C9 1.403(13) .
C9 C10 1.382(14) .
C11 C12 1.372(14) .
C12 C13 1.384(14) .
C13 C14 1.401(14) .
C14 C15 1.379(14) .
C16 C17 1.372(15) .
C17 C18 1.403(13) .
C18 C19 1.404(13) .
C19 C20 1.395(13) .
C21 C22 1.379(15) .
C22 C23 1.412(14) .
C23 C24 1.403(14) .
C23 C31 1.522(14) .
C24 C25 1.389(13) .
C25 C26 1.483(13) .
C26 C27 1.382(13) .
C27 C28 1.405(13) .
C28 C29 1.385(13) .
C28 C35 1.537(13) .
C29 C30 1.374(14) .
C31 C33 1.546(16) .
C31 C32 1.547(17) .
C31 C34 1.560(16) .
C35 C38 1.515(14) .
C35 C36 1.520(13) .
C35 C37 1.552(14) .
C39 C40 1.381(14) .
C40 C41 1.381(14) .
C41 C42 1.390(13) .
C41 C49 1.540(13) .
C42 C43 1.367(12) .
C43 C44 1.491(12) .
C44 C45 1.404(13) .
C45 C46 1.391(13) .
C46 C47 1.394(13) .
C46 C53 1.526(14) .
C47 C48 1.377(13) .
C49 C52 1.507(16) .
C49 C50 1.530(17) .
C49 C51 1.533(14) .
C53 C55 1.505(14) .
C53 C54 1.552(16) .
C53 C56 1.562(15) .
O1 C57 1.235(15) .
N9 C57 1.315(16) .
N9 C58 1.424(15) .
N9 C59 1.455(15) .
O2 C60 1.24(3) .
N10 C61 1.375(18) .
N10 C62 1.457(19) .
N10 C60 1.55(3) .
O3 C63 1.221(18) .
N11 C63 1.391(18) .
N11 C65 1.415(18) .
N11 C64 1.473(18) .
C66 Cl1 1.551(13) .
C66 Cl1 1.551(13) 2_565
